data_1575172
loop_
_publ_author_name
'McDonald, Peter W.'
'Goerigk, Lars'
'Ritchie, Chris'

_publ_section_title
;
 Planarisation or a twist? Using steric engineering to unlock the origin
 of mechanofluorochromic red-shifts.
;
_journal_issue 34
_journal_name_full 'Chemical science'
_journal_page_first 15320
_journal_page_last 15332
_journal_paper_doi 10.1039/d5sc04257g
_journal_volume 16
_journal_year 2025
_chemical_formula_moiety 'C18 H16 N2'
_chemical_formula_sum 'C18 H16 N2'
_chemical_formula_weight 260.33
_chemical_name_systematic 3-methyl-N,N-diphenylpyridin-4-amine
_space_group_crystal_system monoclinic
_space_group_IT_number 14
_space_group_name_Hall '-P 2ybc'
_space_group_name_H-M_alt 'P 1 21/c 1'
_atom_sites_solution_hydrogens geom
_atom_sites_solution_primary dual
_audit_creation_date 2025-05-25
_audit_creation_method
;
Olex2 1.5
(compiled 2025.04.05 svn.rf049d14d for OlexSys, GUI svn.r7224)
;
_audit_update_record
;
2025-06-06 deposited with the CCDC.	2025-07-18 downloaded from the CCDC.
;
_cell_angle_alpha 90
_cell_angle_beta 92.658(2)
_cell_angle_gamma 90
_cell_formula_units_Z 4
_cell_length_a 8.1945(2)
_cell_length_b 16.3667(3)
_cell_length_c 10.3703(2)
_cell_measurement_reflns_used 8437
_cell_measurement_temperature 122.99(10)
_cell_measurement_theta_max 79.2840
_cell_measurement_theta_min 5.0210
_cell_volume 1389.34(5)
_computing_cell_refinement 'CrysAlisPro 1.171.41.113a (Rigaku OD, 2021)'
_computing_data_collection 'CrysAlisPro 1.171.41.113a (Rigaku OD, 2021)'
_computing_data_reduction 'CrysAlisPro 1.171.41.113a (Rigaku OD, 2021)'
_computing_molecular_graphics 'Olex2 1.5 (Dolomanov et al., 2009)'
_computing_publication_material 'Olex2 1.5 (Dolomanov et al., 2009)'
_computing_structure_refinement 'SHELXL 2019/3 (Sheldrick, 2015)'
_computing_structure_solution 'SHELXT 2018/2 (Sheldrick, 2018)'
_diffrn_ambient_environment N~2~
_diffrn_ambient_temperature 122.99(10)
_diffrn_detector 'Hybrid Pixel Array Detector'
_diffrn_detector_area_resol_mean 10.0000
_diffrn_detector_type HyPix
_diffrn_measured_fraction_theta_full 1.000
_diffrn_measured_fraction_theta_max 0.979
_diffrn_measurement_details
;
List of Runs (angles in degrees, time in seconds):

  # Type    Start    End  Width  t~exp~   \w     \q     \k     \f   Frames
#--------------------------------------------------------------------------
  1  \w    101.00 178.00   0.50    0.82    --  113.25  45.00-120.00  154
  2  \w     95.00 178.00   0.50    0.82    --  113.25 125.00  30.00  166
  3  \w    101.00 178.00   0.50    0.82    --  113.25  46.00 124.00  154
  4  \w     35.00 120.00   0.50    0.21    --   47.88  46.00 124.00  170
  5  \w    -60.00  25.00   0.50    0.21    --  -47.88  46.00 124.00  170
  6  \w    -79.00 -19.00   0.50    0.82    --  -91.75  46.00 124.00  120
  7  \w    -78.00 -20.00   0.50    0.82    --  -91.75  45.00 -60.00  116
  8  \w   -163.00 -79.00   0.50    0.82    --  -91.75 -46.00 -24.00  168
  9  \w   -119.00 -35.00   0.50    0.21    --  -47.88 -46.00 -24.00  168
 10  \w     82.00 108.00   0.50    0.82    --  113.25 -61.00-180.00   52
 11  \w    -23.00  61.00   0.50    0.21    --   47.88 -46.00 -24.00  168
 12  \w     42.00  76.00   0.50    0.82    --  113.25 -45.00 -60.00   68
 13  \w     42.00  77.00   0.50    0.82    --  113.25 -46.00 -24.00   70
 14  \w     42.00  76.00   0.50    0.82    --  113.25 -45.00   0.00   68
 15  \w     39.00  66.00   0.50    0.82    --  113.25 -30.00 -90.00   54
 16  \w     42.00  67.00   0.50    0.82    --  113.25 -45.00  30.00   50
 17  \w     42.00  76.00   0.50    0.82    --  113.25 -45.00  90.00   68
 18  \w     42.00  76.00   0.50    0.82    --  113.25 -45.00 150.00   68
 19  \w     39.00  66.00   0.50    0.82    --  113.25 -30.00 120.00   54
 20  \w     42.00  76.00   0.50    0.82    --  113.25 -45.00 120.00   68
 21  \w     39.00  64.00   0.50    0.82    --  113.25 -30.00  90.00   50
 22  \w     39.00 127.00   0.50    0.82    --  113.25 -15.00 120.00  176
 23  \w     39.00  66.00   0.50    0.82    --  113.25 -30.00  30.00   54
 24  \w     39.00  66.00   0.50    0.82    --  113.25 -30.00   0.00   54
 25  \w     39.00  66.00   0.50    0.82    --  113.25 -30.00-180.00   54
 26  \w     34.00  96.00   0.50    0.21    --   47.88-125.00-180.00  124
 27  \w     34.00  96.00   0.50    0.21    --   47.88-125.00 -30.00  124
 28  \w     42.00 111.00   0.50    0.82    --  113.25-125.00 -60.00  138
 29  \w     42.00 106.00   0.50    0.82    --  113.25 -94.00   0.00  128
;
_diffrn_measurement_device 'four-circle diffractometer'
_diffrn_measurement_device_type 'XtaLAB Synergy, Dualflex, HyPix'
_diffrn_measurement_method '\w scans'
_diffrn_orient_matrix_type 'CrysAlisPro convention (1999,Acta A55,543-557)'
_diffrn_orient_matrix_UB_11 -0.1591086000
_diffrn_orient_matrix_UB_12 0.0341991000
_diffrn_orient_matrix_UB_13 -0.0640164000
_diffrn_orient_matrix_UB_21 0.0991093000
_diffrn_orient_matrix_UB_22 0.0418387000
_diffrn_orient_matrix_UB_23 -0.1040948000
_diffrn_orient_matrix_UB_31 -0.0168200000
_diffrn_orient_matrix_UB_32 -0.0770311000
_diffrn_orient_matrix_UB_33 -0.0848336000
_diffrn_radiation_monochromator mirror
_diffrn_radiation_probe x-ray
_diffrn_radiation_type 'Cu K\a'
_diffrn_radiation_wavelength 1.54184
_diffrn_reflns_av_R_equivalents 0.0407
_diffrn_reflns_av_unetI/netI 0.0346
_diffrn_reflns_Laue_measured_fraction_full 1.000
_diffrn_reflns_Laue_measured_fraction_max 0.979
_diffrn_reflns_limit_h_max 10
_diffrn_reflns_limit_h_min -10
_diffrn_reflns_limit_k_max 19
_diffrn_reflns_limit_k_min -20
_diffrn_reflns_limit_l_max 12
_diffrn_reflns_limit_l_min -13
_diffrn_reflns_number 13964
_diffrn_reflns_point_group_measured_fraction_full 1.000
_diffrn_reflns_point_group_measured_fraction_max 0.979
_diffrn_reflns_theta_full 67.684
_diffrn_reflns_theta_max 79.608
_diffrn_reflns_theta_min 5.053
_diffrn_source 'micro-focus sealed X-ray tube'
_diffrn_source_type 'PhotonJet (Cu) X-ray Source'
_exptl_absorpt_coefficient_mu 0.569
_exptl_absorpt_correction_T_max 1.00000
_exptl_absorpt_correction_T_min 0.12501
_exptl_absorpt_correction_type multi-scan
_exptl_absorpt_process_details
;
CrysAlisPro 1.171.41.113a (Rigaku Oxford Diffraction, 2021)
Empirical absorption correction using spherical harmonics,
implemented in SCALE3 ABSPACK scaling algorithm.
;
_exptl_crystal_colour 'clear colourless'
_exptl_crystal_colour_lustre clear
_exptl_crystal_colour_primary colourless
_exptl_crystal_density_diffrn 1.245
_exptl_crystal_description irregular
_exptl_crystal_F_000 552
_exptl_crystal_preparation oil
_exptl_crystal_recrystallization_method 'ethyl acetate'
_exptl_crystal_size_max 0.4
_exptl_crystal_size_mid 0.08
_exptl_crystal_size_min 0.01
_refine_diff_density_max 0.279
_refine_diff_density_min -0.273
_refine_diff_density_rms 0.043
_refine_ls_extinction_coef 0.0015(5)
_refine_ls_extinction_expression Fc^*^=kFc[1+0.001xFc^2^\l^3^/sin(2\q)]^-1/4^
_refine_ls_extinction_method 'SHELXL-2019/2 (Sheldrick 2019)'
_refine_ls_goodness_of_fit_ref 1.077
_refine_ls_hydrogen_treatment constr
_refine_ls_matrix_type full
_refine_ls_number_parameters 183
_refine_ls_number_reflns 2963
_refine_ls_number_restraints 0
_refine_ls_restrained_S_all 1.077
_refine_ls_R_factor_all 0.0493
_refine_ls_R_factor_gt 0.0445
_refine_ls_shift/su_max 0.000
_refine_ls_shift/su_mean 0.000
_refine_ls_structure_factor_coef Fsqd
_refine_ls_weighting_details 'w=1/[\s^2^(Fo^2^)+(0.0574P)^2^+0.4757P] where P=(Fo^2^+2Fc^2^)/3'
_refine_ls_weighting_scheme calc
_refine_ls_wR_factor_gt 0.1175
_refine_ls_wR_factor_ref 0.1218
_reflns_Friedel_coverage 0.000
_reflns_number_gt 2626
_reflns_number_total 2963
_reflns_threshold_expression 'I > 2\s(I)'
_cod_data_source_file d5sc04257g2.cif
_cod_data_source_block pm2_162col1v7a_auto
_cod_depositor_comments 'Adding full bibliography for 1575172--1575185.cif.'
_cod_database_code 1575172
_shelx_shelxl_version_number 2019/3
_chemical_oxdiff_formula C20H16N2
_shelx_space_group_comment
;
The symmetry employed for this shelxl refinement is uniquely defined
by the following loop, which should always be used as a source of
symmetry information in preference to the above space-group names.
They are only intended as comments.
;
_shelx_estimated_absorpt_t_max 0.994
_shelx_estimated_absorpt_t_min 0.805
_reflns_odcompleteness_completeness 99.89
_reflns_odcompleteness_iscentric 1
_reflns_odcompleteness_theta 71.98
_olex2_refinement_description
;
1. Fixed Uiso
 At 1.2 times of:
  All C(H) groups
 At 1.5 times of:
  All C(H,H,H) groups
2.a Aromatic/amide H refined with riding coordinates:
 C8(H8), C4(H4), C12(H12), C9(H9), C2(H2), C5(H5), C10(H10), C11(H11),
 C17(H17), C1(H1), C6(H6), C15(H15), C16(H16)
2.b Idealised Me refined as rotating group:
 C18(H18A,H18B,H18C)
;
_olex2_exptl_crystal_mounting_method oil
_olex2_submission_original_sample_id '3 123 K'
_olex2_submission_special_instructions 'No special instructions were received'
_oxdiff_exptl_absorpt_empirical_details
;
Empirical correction (ABSPACK) includes:
- Absorption correction using spherical harmonics
- Frame scaling
;
_oxdiff_exptl_absorpt_empirical_full_max 4.119
_oxdiff_exptl_absorpt_empirical_full_min 0.448

loop_
_space_group_symop_operation_xyz
'x, y, z'
'-x, y+1/2, -z+1/2'
'-x, -y, -z'
'x, -y-1/2, z-1/2'

loop_
_atom_site_label
_atom_site_type_symbol
_atom_site_fract_x
_atom_site_fract_y
_atom_site_fract_z
_atom_site_U_iso_or_equiv
_atom_site_adp_type
_atom_site_occupancy
_atom_site_site_symmetry_order
_atom_site_calc_flag
_atom_site_refinement_flags_posn
_atom_site_refinement_flags_adp
_atom_site_refinement_flags_occupancy
_atom_site_disorder_assembly
_atom_site_disorder_group
N1 N 0.57491(12) 0.74527(6) 0.57578(11) 0.0247(3) Uani 1 1 d . . . . .
N2 N 0.81034(17) 0.51912(8) 0.64922(14) 0.0410(3) Uani 1 1 d . . . . .
C7 C 0.66962(14) 0.81789(7) 0.59569(12) 0.0226(3) Uani 1 1 d . . . . .
C3 C 0.42040(14) 0.75196(7) 0.50818(12) 0.0225(3) Uani 1 1 d . . . . .
C8 C 0.74499(15) 0.83308(8) 0.71651(12) 0.0253(3) Uani 1 1 d . . . . .
H8 H 0.732199 0.795663 0.785342 0.030 Uiso 1 1 calc R U . . .
C13 C 0.64958(15) 0.66916(7) 0.60101(12) 0.0239(3) Uani 1 1 d . . . . .
C4 C 0.31833(15) 0.81734(7) 0.53476(12) 0.0252(3) Uani 1 1 d . . . . .
H4 H 0.352935 0.857489 0.596285 0.030 Uiso 1 1 calc R U . . .
C12 C 0.68619(15) 0.87368(8) 0.49605(12) 0.0253(3) Uani 1 1 d . . . . .
H12 H 0.635198 0.863423 0.413499 0.030 Uiso 1 1 calc R U . . .
C9 C 0.83899(15) 0.90311(8) 0.73613(13) 0.0270(3) Uani 1 1 d . . . . .
H9 H 0.892667 0.912752 0.817877 0.032 Uiso 1 1 calc R U . . .
C2 C 0.36922(15) 0.69388(8) 0.41705(13) 0.0272(3) Uani 1 1 d . . . . .
H2 H 0.439371 0.649949 0.396857 0.033 Uiso 1 1 calc R U . . .
C5 C 0.16576(15) 0.82371(8) 0.47111(14) 0.0291(3) Uani 1 1 d . . . . .
H5 H 0.096651 0.868513 0.489000 0.035 Uiso 1 1 calc R U . . .
C10 C 0.85467(15) 0.95886(8) 0.63702(13) 0.0269(3) Uani 1 1 d . . . . .
H10 H 0.918206 1.006872 0.650950 0.032 Uiso 1 1 calc R U . . .
C11 C 0.77725(15) 0.94439(8) 0.51713(13) 0.0270(3) Uani 1 1 d . . . . .
H11 H 0.786626 0.982971 0.449430 0.032 Uiso 1 1 calc R U . . .
C14 C 0.56408(17) 0.60243(8) 0.64891(13) 0.0279(3) Uani 1 1 d . . . . .
C17 C 0.81710(16) 0.65918(8) 0.58152(13) 0.0294(3) Uani 1 1 d . . . . .
H17 H 0.879786 0.703583 0.551666 0.035 Uiso 1 1 calc R U . . .
C1 C 0.21488(16) 0.70022(9) 0.35537(13) 0.0305(3) Uani 1 1 d . . . . .
H1 H 0.178995 0.659696 0.294896 0.037 Uiso 1 1 calc R U . . .
C6 C 0.11375(15) 0.76518(9) 0.38174(14) 0.0314(3) Uani 1 1 d . . . . .
H6 H 0.009164 0.769660 0.338827 0.038 Uiso 1 1 calc R U . . .
C15 C 0.65233(19) 0.53023(8) 0.66948(15) 0.0353(3) Uani 1 1 d . . . . .
H15 H 0.594275 0.484688 0.700907 0.042 Uiso 1 1 calc R U . . .
C16 C 0.88960(18) 0.58441(9) 0.60609(15) 0.0370(3) Uani 1 1 d . . . . .
H16 H 1.002675 0.578917 0.591520 0.044 Uiso 1 1 calc R U . . .
C18 C 0.38980(19) 0.60586(9) 0.68570(15) 0.0366(3) Uani 1 1 d . . . . .
H18A H 0.365391 0.660611 0.717850 0.055 Uiso 1 1 calc R U . . .
H18B H 0.371950 0.565480 0.753387 0.055 Uiso 1 1 calc R U . . .
H18C H 0.317926 0.593729 0.609957 0.055 Uiso 1 1 calc R U . . .

loop_
_atom_site_aniso_label
_atom_site_aniso_U_11
_atom_site_aniso_U_22
_atom_site_aniso_U_33
_atom_site_aniso_U_23
_atom_site_aniso_U_13
_atom_site_aniso_U_12
N1 0.0206(5) 0.0189(5) 0.0339(6) 0.0023(4) -0.0051(4) -0.0008(4)
N2 0.0442(7) 0.0277(6) 0.0496(8) 0.0001(5) -0.0129(6) 0.0071(5)
C7 0.0179(5) 0.0194(6) 0.0303(6) -0.0001(4) -0.0014(4) 0.0014(4)
C3 0.0191(5) 0.0212(6) 0.0270(6) 0.0030(4) -0.0007(5) -0.0019(4)
C8 0.0232(6) 0.0234(6) 0.0289(6) 0.0029(5) -0.0023(5) 0.0016(5)
C13 0.0266(6) 0.0202(6) 0.0245(6) -0.0014(4) -0.0043(5) 0.0016(5)
C4 0.0233(6) 0.0214(6) 0.0307(6) 0.0012(5) -0.0002(5) -0.0007(4)
C12 0.0230(6) 0.0244(6) 0.0282(6) 0.0016(5) -0.0027(5) -0.0001(5)
C9 0.0237(6) 0.0268(6) 0.0299(6) -0.0039(5) -0.0035(5) 0.0004(5)
C2 0.0245(6) 0.0259(6) 0.0312(6) -0.0025(5) 0.0000(5) -0.0016(5)
C5 0.0215(6) 0.0274(6) 0.0386(7) 0.0071(5) 0.0018(5) 0.0028(5)
C10 0.0210(6) 0.0203(6) 0.0394(7) -0.0038(5) 0.0005(5) -0.0014(4)
C11 0.0243(6) 0.0227(6) 0.0341(7) 0.0040(5) 0.0016(5) -0.0003(5)
C14 0.0328(7) 0.0223(6) 0.0282(6) -0.0004(5) -0.0029(5) -0.0028(5)
C17 0.0282(6) 0.0284(7) 0.0312(7) -0.0007(5) -0.0035(5) 0.0014(5)
C1 0.0273(6) 0.0355(7) 0.0283(6) -0.0011(5) -0.0030(5) -0.0084(5)
C6 0.0200(6) 0.0391(7) 0.0345(7) 0.0092(6) -0.0047(5) -0.0055(5)
C15 0.0443(8) 0.0225(6) 0.0384(7) -0.0001(5) -0.0072(6) -0.0022(6)
C16 0.0291(7) 0.0361(8) 0.0450(8) -0.0041(6) -0.0072(6) 0.0082(6)
C18 0.0390(8) 0.0311(7) 0.0404(8) 0.0036(6) 0.0075(6) -0.0068(6)

loop_
_atom_type_symbol
_atom_type_description
_atom_type_scat_dispersion_real
_atom_type_scat_dispersion_imag
_atom_type_scat_source
C C 0.0181 0.0091 'International Tables Vol C Tables 4.2.6.8 and 6.1.1.4'
H H 0.0000 0.0000 'International Tables Vol C Tables 4.2.6.8 and 6.1.1.4'
N N 0.0311 0.0180 'International Tables Vol C Tables 4.2.6.8 and 6.1.1.4'

loop_
_geom_angle_atom_site_label_1
_geom_angle_atom_site_label_2
_geom_angle_atom_site_label_3
_geom_angle
_geom_angle_site_symmetry_1
_geom_angle_site_symmetry_3
_geom_angle_publ_flag
C3 N1 C7 118.16(9) . . ?
C13 N1 C7 118.74(10) . . ?
C13 N1 C3 121.96(10) . . ?
C15 N2 C16 115.69(12) . . ?
C8 C7 N1 119.56(11) . . ?
C12 C7 N1 120.66(11) . . ?
C12 C7 C8 119.78(11) . . ?
C4 C3 N1 119.36(11) . . ?
C2 C3 N1 121.02(11) . . ?
C2 C3 C4 119.62(11) . . ?
C7 C8 H8 120.1 . . ?
C9 C8 C7 119.87(12) . . ?
C9 C8 H8 120.1 . . ?
C14 C13 N1 122.40(11) . . ?
C14 C13 C17 117.90(12) . . ?
C17 C13 N1 119.68(11) . . ?
C3 C4 H4 120.1 . . ?
C5 C4 C3 119.90(12) . . ?
C5 C4 H4 120.1 . . ?
C7 C12 H12 120.0 . . ?
C11 C12 C7 120.04(12) . . ?
C11 C12 H12 120.0 . . ?
C8 C9 H9 119.9 . . ?
C10 C9 C8 120.28(12) . . ?
C10 C9 H9 119.9 . . ?
C3 C2 H2 120.0 . . ?
C3 C2 C1 119.94(12) . . ?
C1 C2 H2 120.0 . . ?
C4 C5 H5 119.8 . . ?
C6 C5 C4 120.49(12) . . ?
C6 C5 H5 119.8 . . ?
C9 C10 H10 120.1 . . ?
C9 C10 C11 119.84(12) . . ?
C11 C10 H10 120.1 . . ?
C12 C11 C10 120.16(12) . . ?
C12 C11 H11 119.9 . . ?
C10 C11 H11 119.9 . . ?
C13 C14 C18 124.06(12) . . ?
C15 C14 C13 116.73(13) . . ?
C15 C14 C18 119.10(12) . . ?
C13 C17 H17 120.3 . . ?
C16 C17 C13 119.44(13) . . ?
C16 C17 H17 120.3 . . ?
C2 C1 H1 119.8 . . ?
C6 C1 C2 120.36(12) . . ?
C6 C1 H1 119.8 . . ?
C5 C6 H6 120.2 . . ?
C1 C6 C5 119.67(12) . . ?
C1 C6 H6 120.2 . . ?
N2 C15 C14 126.22(13) . . ?
N2 C15 H15 116.9 . . ?
C14 C15 H15 116.9 . . ?
N2 C16 C17 123.98(14) . . ?
N2 C16 H16 118.0 . . ?
C17 C16 H16 118.0 . . ?
C14 C18 H18A 109.5 . . ?
C14 C18 H18B 109.5 . . ?
C14 C18 H18C 109.5 . . ?
H18A C18 H18B 109.5 . . ?
H18A C18 H18C 109.5 . . ?
H18B C18 H18C 109.5 . . ?

loop_
_geom_bond_atom_site_label_1
_geom_bond_atom_site_label_2
_geom_bond_distance
_geom_bond_site_symmetry_2
_geom_bond_publ_flag
N1 C7 1.4293(15) . ?
N1 C3 1.4228(15) . ?
N1 C13 1.4069(15) . ?
N2 C15 1.334(2) . ?
N2 C16 1.338(2) . ?
C7 C8 1.3933(17) . ?
C7 C12 1.3902(17) . ?
C3 C4 1.3935(17) . ?
C3 C2 1.3913(18) . ?
C8 H8 0.9500 . ?
C8 C9 1.3907(18) . ?
C13 C14 1.4010(18) . ?
C13 C17 1.4063(18) . ?
C4 H4 0.9500 . ?
C4 C5 1.3903(17) . ?
C12 H12 0.9500 . ?
C12 C11 1.3889(17) . ?
C9 H9 0.9500 . ?
C9 C10 1.3848(19) . ?
C2 H2 0.9500 . ?
C2 C1 1.3945(18) . ?
C5 H5 0.9500 . ?
C5 C6 1.386(2) . ?
C10 H10 0.9500 . ?
C10 C11 1.3896(19) . ?
C11 H11 0.9500 . ?
C14 C15 1.3966(19) . ?
C14 C18 1.496(2) . ?
C17 H17 0.9500 . ?
C17 C16 1.3790(19) . ?
C1 H1 0.9500 . ?
C1 C6 1.383(2) . ?
C6 H6 0.9500 . ?
C15 H15 0.9500 . ?
C16 H16 0.9500 . ?
C18 H18A 0.9800 . ?
C18 H18B 0.9800 . ?
C18 H18C 0.9800 . ?

loop_
_geom_torsion_atom_site_label_1
_geom_torsion_atom_site_label_2
_geom_torsion_atom_site_label_3
_geom_torsion_atom_site_label_4
_geom_torsion
_geom_torsion_site_symmetry_1
_geom_torsion_site_symmetry_2
_geom_torsion_site_symmetry_3
_geom_torsion_site_symmetry_4
_geom_torsion_publ_flag
N1 C7 C8 C9 179.20(11) . . . . ?
N1 C7 C12 C11 179.36(11) . . . . ?
N1 C3 C4 C5 -178.78(11) . . . . ?
N1 C3 C2 C1 177.74(12) . . . . ?
N1 C13 C14 C15 179.83(12) . . . . ?
N1 C13 C14 C18 -3.9(2) . . . . ?
N1 C13 C17 C16 -179.84(12) . . . . ?
C7 N1 C3 C4 -41.93(16) . . . . ?
C7 N1 C3 C2 138.70(12) . . . . ?
C7 N1 C13 C14 146.39(12) . . . . ?
C7 N1 C13 C17 -31.75(17) . . . . ?
C7 C8 C9 C10 1.62(19) . . . . ?
C7 C12 C11 C10 1.26(19) . . . . ?
C3 N1 C7 C8 135.16(12) . . . . ?
C3 N1 C7 C12 -44.38(16) . . . . ?
C3 N1 C13 C14 -46.07(18) . . . . ?
C3 N1 C13 C17 135.79(13) . . . . ?
C3 C4 C5 C6 0.39(19) . . . . ?
C3 C2 C1 C6 1.7(2) . . . . ?
C8 C7 C12 C11 -0.18(18) . . . . ?
C8 C9 C10 C11 -0.54(19) . . . . ?
C13 N1 C7 C8 -56.82(16) . . . . ?
C13 N1 C7 C12 123.64(13) . . . . ?
C13 N1 C3 C4 150.46(12) . . . . ?
C13 N1 C3 C2 -28.91(18) . . . . ?
C13 C14 C15 N2 0.8(2) . . . . ?
C13 C17 C16 N2 -0.5(2) . . . . ?
C4 C3 C2 C1 -1.63(19) . . . . ?
C4 C5 C6 C1 -0.3(2) . . . . ?
C12 C7 C8 C9 -1.25(18) . . . . ?
C9 C10 C11 C12 -0.90(19) . . . . ?
C2 C3 C4 C5 0.59(19) . . . . ?
C2 C1 C6 C5 -0.7(2) . . . . ?
C14 C13 C17 C16 1.93(19) . . . . ?
C17 C13 C14 C15 -2.00(18) . . . . ?
C17 C13 C14 C18 174.30(12) . . . . ?
C15 N2 C16 C17 -0.7(2) . . . . ?
C16 N2 C15 C14 0.6(2) . . . . ?
C18 C14 C15 N2 -175.70(14) . . . . ?
